data_7114874
loop_
_publ_author_name
'Keegan, Jennifer'
'Kruger, Paul E.'
'Nieuwenhuyzen, Mark'
'O\^a&#x20AC;&#x2122;Brien, John'
'Martin, Noreen'

_publ_section_title
;
 Anion directed assembly of a dinuclear double helicateElectronic
 supplementary information (ESI) available: Fig. S1: stereoviews showing
 the packing of 1 in the solid state. Fig. S2: partial 1H NMR spectra of
 L2 and 1 and their assignment. See
 http://www.rsc.org/suppdata/cc/b1/b106981k/
;
_journal_issue 21
_journal_name_full 'Chemical Communications'
_journal_page_first 2192
_journal_paper_doi 10.1039/b106981k
_journal_year 2001
_chemical_formula_sum 'C25 H29 Cl4 N4 O0.5'
_chemical_formula_weight 535.31
_chemical_name_systematic
; 
? 
;
_space_group_IT_number 52
_symmetry_cell_setting orthorhombic
_symmetry_space_group_name_Hall '-P 2a 2bc'
_symmetry_space_group_name_H-M 'P n n a'
_atom_sites_solution_hydrogens geom
_atom_sites_solution_primary direct
_atom_sites_solution_secondary difmap
_audit_creation_method SHELXL-97
_cell_angle_alpha 90.00
_cell_angle_beta 90.00
_cell_angle_gamma 90.00
_cell_formula_units_Z 8
_cell_length_a 17.656(4)
_cell_length_b 24.275(6)
_cell_length_c 12.263(3)
_cell_measurement_reflns_used 2361
_cell_measurement_temperature 153(2)
_cell_measurement_theta_max 38
_cell_measurement_theta_min 2
_cell_volume 5256(2)
_computing_cell_refinement 'Bruker SMART'
_computing_data_collection 'Bruker SMART'
_computing_data_reduction 'Bruker SHELXTL'
_computing_molecular_graphics 'Bruker SHELXTL'
_computing_publication_material 'Bruker SHELXTL'
_computing_structure_refinement 'SHELXL-97 (Sheldrick, 1997)'
_computing_structure_solution 'SHELXS-97 (Sheldrick, 1990)'
_diffrn_ambient_temperature 153(2)
_diffrn_measured_fraction_theta_full 1.000
_diffrn_measured_fraction_theta_max 1.000
_diffrn_measurement_device_type 'CCD area detector'
_diffrn_measurement_method 'phi and omega scans'
_diffrn_radiation_monochromator graphite
_diffrn_radiation_source 'fine-focus sealed tube'
_diffrn_radiation_type MoK\a
_diffrn_radiation_wavelength 0.71073
_diffrn_reflns_av_R_equivalents 0.1325
_diffrn_reflns_av_sigmaI/netI 0.0546
_diffrn_reflns_limit_h_max 20
_diffrn_reflns_limit_h_min -20
_diffrn_reflns_limit_k_max 28
_diffrn_reflns_limit_k_min -28
_diffrn_reflns_limit_l_max 14
_diffrn_reflns_limit_l_min -14
_diffrn_reflns_number 48268
_diffrn_reflns_theta_full 25.00
_diffrn_reflns_theta_max 25.00
_diffrn_reflns_theta_min 1.68
_exptl_absorpt_coefficient_mu 0.474
_exptl_absorpt_correction_T_max 1.000
_exptl_absorpt_correction_T_min 0.510
_exptl_absorpt_correction_type empirical
_exptl_absorpt_process_details SADABS
_exptl_crystal_colour colourless
_exptl_crystal_density_diffrn 1.350
_exptl_crystal_density_meas ?
_exptl_crystal_density_method 'not measured'
_exptl_crystal_description plate
_exptl_crystal_F_000 2232
_exptl_crystal_size_max 0.32
_exptl_crystal_size_mid 0.20
_exptl_crystal_size_min 0.15
_refine_diff_density_max 0.462
_refine_diff_density_min -0.504
_refine_diff_density_rms 0.091
_refine_ls_extinction_method none
_refine_ls_goodness_of_fit_ref 0.961
_refine_ls_hydrogen_treatment constr
_refine_ls_matrix_type full
_refine_ls_number_parameters 304
_refine_ls_number_reflns 4638
_refine_ls_number_restraints 0
_refine_ls_restrained_S_all 0.961
_refine_ls_R_factor_all 0.1092
_refine_ls_R_factor_gt 0.0662
_refine_ls_shift/su_max 0.011
_refine_ls_shift/su_mean 0.002
_refine_ls_structure_factor_coef Fsqd
_refine_ls_weighting_details 'calc w=1/[\s^2^(Fo^2^)+(0.1000P)^2^+0.0000P] where P=(Fo^2^+2Fc^2^)/3'
_refine_ls_weighting_scheme calc
_refine_ls_wR_factor_gt 0.1625
_refine_ls_wR_factor_ref 0.1878
_reflns_number_gt 2488
_reflns_number_total 4638
_reflns_threshold_expression >2sigma(I)
_cod_data_source_file b106981k.txt
_cod_data_source_block rdapy1m_(1)
_cod_depositor_comments
;
The following automatic conversions were performed:

'_symmetry_cell_setting' value 'Orthorhombic' changed to
'orthorhombic' according to
/usr/data/users/saulius/automatic-downloads/retrospective/RSC/lib/dictionaries/cif_core.dic
dictionary named 'cif_core.dic' version 2.4.2 from
2011-04-26.

'_exptl_absorpt_correction_type' value 'Empirical'
changed to 'empirical' according to
/usr/data/users/saulius/automatic-downloads/retrospective/RSC/lib/dictionaries/cif_core.dic
dictionary named 'cif_core.dic' version 2.4.2 from 2011-04-26.

Automatic conversion script
Id: cif_fix_values 2281 2013-09-26 08:29:07Z andrius 

The following automatic conversions were performed:

'_exptl_crystal_density_meas' value 'not_measured' was changed to '?'
- the value is perceived as not measured.

Automatic conversion script
Id: cif_fix_values 3008 2015-01-20 13:52:24Z robertas 
;
_cod_original_sg_symbol_H-M Pnna
_cod_original_formula_sum 'C25 H29 Cl4 N4 O0.50'
_cod_database_code 7114874

loop_
_symmetry_equiv_pos_as_xyz
'x, y, z'
'-x+1/2, -y, z'
'-x+1/2, y+1/2, -z+1/2'
'x, -y+1/2, -z+1/2'
'-x, -y, -z'
'x-1/2, y, -z'
'x-1/2, -y-1/2, z-1/2'
'-x, y-1/2, z-1/2'

loop_
_atom_site_label
_atom_site_type_symbol
_atom_site_fract_x
_atom_site_fract_y
_atom_site_fract_z
_atom_site_U_iso_or_equiv
_atom_site_adp_type
_atom_site_occupancy
_atom_site_symmetry_multiplicity
_atom_site_calc_flag
_atom_site_refinement_flags
Cl1 Cl 0.10473(5) 0.36187(4) 0.93672(7) 0.0477(3) Uani 1 1 d .
Cl2 Cl 0.11274(5) 0.63712(4) 0.56522(7) 0.0460(3) Uani 1 1 d .
Cl3 Cl 0.12308(6) 0.49726(3) 0.74793(8) 0.0525(3) Uani 1 1 d .
Cl4 Cl 0.08323(8) 0.2500 0.2500 0.0583(4) Uani 1 2 d S
Cl5 Cl 0.09348(8) 0.7500 0.2500 0.0731(5) Uani 1 2 d S
N1A N 0.13834(16) 0.61331(11) 0.8382(2) 0.0434(8) Uani 1 1 d .
H1A H 0.1368 0.5800 0.8100 0.052 Uiso 1 1 calc R
C2A C 0.2058(2) 0.63492(16) 0.8608(3) 0.0578(11) Uani 1 1 d .
H2A H 0.2509 0.6147 0.8474 0.069 Uiso 1 1 calc R
C3A C 0.2086(3) 0.68704(18) 0.9040(5) 0.0899(18) Uani 1 1 d .
H3A H 0.2562 0.7034 0.9203 0.108 Uiso 1 1 calc R
C4A C 0.1427(3) 0.71549(18) 0.9236(5) 0.0919(18) Uani 1 1 d .
H4A H 0.1443 0.7515 0.9537 0.110 Uiso 1 1 calc R
C5A C 0.0741(2) 0.69119(17) 0.8992(4) 0.0678(13) Uani 1 1 d .
H5A H 0.0280 0.7102 0.9125 0.081 Uiso 1 1 calc R
C6A C 0.0734(2) 0.63906(15) 0.8555(3) 0.0425(9) Uani 1 1 d .
C7A C 0.00191(18) 0.61027(14) 0.8230(3) 0.0426(9) Uani 1 1 d .
H7A H -0.0380 0.6176 0.8778 0.051 Uiso 1 1 calc R
H7BB H 0.0108 0.5700 0.8206 0.051 Uiso 1 1 calc R
N8A N -0.02404(14) 0.62987(11) 0.7133(2) 0.0359(7) Uani 1 1 d .
H8A1 H -0.0427 0.6651 0.7199 0.043 Uiso 1 1 calc R
H8A2 H 0.0169 0.6311 0.6669 0.043 Uiso 1 1 calc R
C9A C -0.08244(17) 0.59481(13) 0.6654(3) 0.0341(8) Uani 1 1 d .
C10A C -0.15733(18) 0.60950(15) 0.6741(3) 0.0466(10) Uani 1 1 d .
H10A H -0.1716 0.6413 0.7143 0.056 Uiso 1 1 calc R
C11A C -0.21184(18) 0.57733(16) 0.6235(3) 0.0496(10) Uani 1 1 d .
H11A H -0.2638 0.5872 0.6288 0.060 Uiso 1 1 calc R
C12A C -0.19115(18) 0.53091(15) 0.5652(3) 0.0395(9) Uani 1 1 d .
C13A C -0.11640(19) 0.51615(15) 0.5607(3) 0.0421(9) Uani 1 1 d .
H13A H -0.1021 0.4838 0.5224 0.050 Uiso 1 1 calc R
C14A C -0.06103(18) 0.54783(14) 0.6114(3) 0.0409(9) Uani 1 1 d .
H14A H -0.0093 0.5371 0.6086 0.049 Uiso 1 1 calc R
C15A C -0.2500 0.5000 0.5002(4) 0.0503(15) Uani 1 2 d S
H15A H -0.2765 0.5266 0.4524 0.060 Uiso 0.50 1 calc PR
H15B H -0.2235 0.4734 0.4524 0.060 Uiso 0.50 1 calc PR
N1B N 0.12601(16) 0.38302(11) 0.6483(2) 0.0428(7) Uani 1 1 d .
H1B H 0.1277 0.4148 0.6828 0.051 Uiso 1 1 calc R
C2B C 0.1900(2) 0.36188(17) 0.6114(4) 0.0596(12) Uani 1 1 d .
H2B H 0.2364 0.3811 0.6211 0.072 Uiso 1 1 calc R
C3B C 0.1887(2) 0.31224(18) 0.5594(4) 0.0710(14) Uani 1 1 d .
H3B H 0.2346 0.2966 0.5331 0.085 Uiso 1 1 calc R
C4B C 0.1219(2) 0.28492(17) 0.5450(4) 0.0667(13) Uani 1 1 d .
H4B H 0.1208 0.2504 0.5085 0.080 Uiso 1 1 calc R
C5B C 0.0555(2) 0.30833(15) 0.5844(3) 0.0518(10) Uani 1 1 d .
H5B H 0.0084 0.2899 0.5758 0.062 Uiso 1 1 calc R
C6B C 0.0587(2) 0.35838(14) 0.6358(3) 0.0407(9) Uani 1 1 d .
C7B C -0.00915(18) 0.38833(14) 0.6785(3) 0.0402(9) Uani 1 1 d .
H7C H 0.0020 0.4283 0.6820 0.048 Uiso 1 1 calc R
H7D H -0.0522 0.3829 0.6280 0.048 Uiso 1 1 calc R
N8B N -0.03052(14) 0.36822(11) 0.7891(2) 0.0355(7) Uani 1 1 d .
H8B1 H -0.0488 0.3329 0.7836 0.043 Uiso 1 1 calc R
H8B2 H 0.0120 0.3673 0.8325 0.043 Uiso 1 1 calc R
C9B C -0.08795(17) 0.40306(13) 0.8412(3) 0.0346(8) Uani 1 1 d .
C10B C -0.06535(19) 0.45217(14) 0.8876(3) 0.0430(9) Uani 1 1 d .
H10B H -0.0140 0.4637 0.8834 0.052 Uiso 1 1 calc R
C11B C -0.1189(2) 0.48425(15) 0.9403(3) 0.0433(9) Uani 1 1 d .
H11B H -0.1041 0.5182 0.9724 0.052 Uiso 1 1 calc R
C12B C -0.19337(18) 0.46751(15) 0.9467(3) 0.0400(9) Uani 1 1 d .
C13B C -0.21449(19) 0.41886(16) 0.8976(3) 0.0513(10) Uani 1 1 d .
H13B H -0.2660 0.4077 0.9001 0.062 Uiso 1 1 calc R
C14B C -0.16215(18) 0.38605(15) 0.8449(3) 0.0475(10) Uani 1 1 d .
H14B H -0.1771 0.3524 0.8119 0.057 Uiso 1 1 calc R
C15B C -0.2500 0.5000 1.0124(4) 0.0535(16) Uani 1 2 d S
H15C H -0.2220 0.5258 1.0602 0.064 Uiso 0.50 1 calc PR
H15D H -0.2780 0.4742 1.0602 0.064 Uiso 0.50 1 calc PR
O1W O 0.2468(4) 0.2464(3) 0.3544(9) 0.132(3) Uiso 0.50 1 d P

loop_
_atom_site_aniso_label
_atom_site_aniso_U_11
_atom_site_aniso_U_22
_atom_site_aniso_U_33
_atom_site_aniso_U_23
_atom_site_aniso_U_13
_atom_site_aniso_U_12
Cl1 0.0377(5) 0.0572(6) 0.0483(6) 0.0030(5) -0.0016(4) 0.0068(4)
Cl2 0.0366(5) 0.0569(6) 0.0443(6) 0.0023(5) 0.0000(4) -0.0060(4)
Cl3 0.0581(7) 0.0490(6) 0.0503(6) -0.0073(5) -0.0034(5) -0.0032(4)
Cl4 0.0558(9) 0.0430(8) 0.0762(10) -0.0075(8) 0.000 0.000
Cl5 0.0609(10) 0.0415(8) 0.1168(14) -0.0098(9) 0.000 0.000
N1A 0.0475(18) 0.0353(17) 0.0475(19) 0.0035(14) -0.0089(15) -0.0045(14)
C2A 0.050(2) 0.050(3) 0.074(3) 0.005(2) -0.023(2) -0.0047(19)
C3A 0.068(3) 0.047(3) 0.155(5) -0.005(3) -0.061(3) -0.005(2)
C4A 0.078(3) 0.047(3) 0.151(5) -0.026(3) -0.059(3) -0.001(2)
C5A 0.066(3) 0.051(3) 0.086(3) -0.021(2) -0.033(2) 0.005(2)
C6A 0.046(2) 0.042(2) 0.039(2) 0.0001(17) -0.0080(17) -0.0071(18)
C7A 0.048(2) 0.046(2) 0.034(2) -0.0034(17) -0.0011(17) -0.0135(16)
N8A 0.0319(15) 0.0361(16) 0.0396(18) -0.0059(13) 0.0002(12) -0.0070(13)
C9A 0.0317(17) 0.040(2) 0.0309(19) -0.0005(16) -0.0002(15) -0.0075(15)
C10A 0.035(2) 0.052(2) 0.053(2) -0.0172(19) 0.0051(18) -0.0013(17)
C11A 0.0229(18) 0.069(3) 0.057(3) -0.012(2) 0.0061(16) -0.0066(17)
C12A 0.0368(19) 0.049(2) 0.033(2) 0.0049(18) 0.0012(16) -0.0136(16)
C13A 0.042(2) 0.039(2) 0.045(2) -0.0060(18) -0.0008(17) -0.0067(16)
C14A 0.0282(18) 0.045(2) 0.050(2) -0.0079(18) -0.0004(16) -0.0003(16)
C15A 0.039(3) 0.071(4) 0.041(3) 0.000 0.000 -0.023(3)
N1B 0.0487(19) 0.0385(17) 0.0412(18) 0.0007(14) 0.0029(15) 0.0033(14)
C2B 0.046(2) 0.055(3) 0.078(3) 0.013(2) 0.022(2) 0.009(2)
C3B 0.054(3) 0.059(3) 0.100(4) 0.006(3) 0.034(3) 0.016(2)
C4B 0.074(3) 0.042(2) 0.084(3) -0.008(2) 0.025(3) 0.013(2)
C5B 0.049(2) 0.045(2) 0.061(3) -0.009(2) 0.0075(19) 0.0004(18)
C6B 0.044(2) 0.041(2) 0.038(2) 0.0007(17) 0.0037(16) 0.0052(17)
C7B 0.041(2) 0.045(2) 0.035(2) -0.0008(17) 0.0008(16) 0.0120(16)
N8B 0.0323(15) 0.0350(16) 0.0391(18) -0.0012(13) 0.0011(12) 0.0076(12)
C9B 0.0334(18) 0.038(2) 0.0324(19) -0.0028(16) 0.0017(15) 0.0086(15)
C10B 0.0346(19) 0.044(2) 0.051(2) -0.0038(18) 0.0037(17) 0.0013(16)
C11B 0.049(2) 0.039(2) 0.041(2) -0.0031(18) 0.0003(18) 0.0081(17)
C12B 0.0370(19) 0.051(2) 0.032(2) 0.0051(17) -0.0007(15) 0.0175(17)
C13B 0.032(2) 0.068(3) 0.054(2) -0.007(2) -0.0032(18) 0.0068(19)
C14B 0.032(2) 0.053(2) 0.058(3) -0.0129(19) -0.0037(18) -0.0005(17)
C15B 0.050(3) 0.077(4) 0.034(3) 0.000 0.000 0.033(3)

loop_
_atom_type_symbol
_atom_type_description
_atom_type_scat_dispersion_real
_atom_type_scat_dispersion_imag
_atom_type_scat_source
C C 0.0033 0.0016 'International Tables Vol C Tables 4.2.6.8 and 6.1.1.4'
H H 0.0000 0.0000 'International Tables Vol C Tables 4.2.6.8 and 6.1.1.4'
N N 0.0061 0.0033 'International Tables Vol C Tables 4.2.6.8 and 6.1.1.4'
Cl Cl 0.1484 0.1585 'International Tables Vol C Tables 4.2.6.8 and 6.1.1.4'
O O 0.0106 0.0060 'International Tables Vol C Tables 4.2.6.8 and 6.1.1.4'

loop_
_geom_angle_atom_site_label_1
_geom_angle_atom_site_label_2
_geom_angle_atom_site_label_3
_geom_angle
_geom_angle_site_symmetry_1
_geom_angle_site_symmetry_3
C6A N1A C2A 123.7(3) . .
N1A C2A C3A 118.5(4) . .
C2A C3A C4A 120.0(4) . .
C3A C4A C5A 119.4(4) . .
C6A C5A C4A 119.1(4) . .
N1A C6A C5A 119.4(3) . .
N1A C6A C7A 117.9(3) . .
C5A C6A C7A 122.8(4) . .
C6A C7A N8A 110.4(3) . .
C9A N8A C7A 113.1(2) . .
C14A C9A C10A 121.2(3) . .
C14A C9A N8A 119.0(3) . .
C10A C9A N8A 119.8(3) . .
C9A C10A C11A 119.2(3) . .
C12A C11A C10A 120.5(3) . .
C13A C12A C11A 119.3(3) . .
C13A C12A C15A 120.8(3) . .
C11A C12A C15A 119.7(3) . .
C12A C13A C14A 121.0(3) . .
C9A C14A C13A 118.8(3) . .
C12A C15A C12A 116.2(4) 2_465 .
C2B N1B C6B 123.1(3) . .
N1B C2B C3B 119.3(4) . .
C2B C3B C4B 120.3(4) . .
C3B C4B C5B 119.1(4) . .
C6B C5B C4B 119.1(4) . .
N1B C6B C5B 119.1(3) . .
N1B C6B C7B 117.0(3) . .
C5B C6B C7B 123.9(3) . .
N8B C7B C6B 111.2(3) . .
C9B N8B C7B 112.5(2) . .
C14B C9B C10B 121.5(3) . .
C14B C9B N8B 120.0(3) . .
C10B C9B N8B 118.5(3) . .
C9B C10B C11B 118.7(3) . .
C12B C11B C10B 120.8(3) . .
C13B C12B C11B 119.1(3) . .
C13B C12B C15B 120.2(3) . .
C11B C12B C15B 120.6(3) . .
C12B C13B C14B 121.2(3) . .
C9B C14B C13B 118.7(3) . .
C12B C15B C12B 115.4(4) . 2_465

loop_
_geom_bond_atom_site_label_1
_geom_bond_atom_site_label_2
_geom_bond_distance
_geom_bond_site_symmetry_2
N1A C6A 1.322(4) .
N1A C2A 1.330(4) .
C2A C3A 1.372(6) .
C3A C4A 1.375(6) .
C4A C5A 1.379(6) .
C5A C6A 1.374(5) .
C6A C7A 1.497(4) .
C7A N8A 1.498(4) .
N8A C9A 1.460(4) .
C9A C14A 1.372(4) .
C9A C10A 1.374(4) .
C10A C11A 1.386(5) .
C11A C12A 1.383(5) .
C12A C13A 1.369(5) .
C12A C15A 1.510(4) .
C13A C14A 1.390(4) .
C15A C12A 1.510(4) 2_465
N1B C2B 1.321(4) .
N1B C6B 1.339(4) .
C2B C3B 1.364(6) .
C3B C4B 1.365(6) .
C4B C5B 1.391(5) .
C5B C6B 1.370(5) .
C6B C7B 1.496(4) .
C7B N8B 1.490(4) .
N8B C9B 1.467(4) .
C9B C14B 1.374(4) .
C9B C10B 1.380(4) .
C10B C11B 1.384(4) .
C11B C12B 1.379(5) .
C12B C13B 1.377(5) .
C12B C15B 1.507(4) .
C13B C14B 1.381(5) .
C15B C12B 1.507(4) 2_465
